data_4033360
loop_
_publ_author_name
'Feng, Chengjie'
'Li, Yifei'
'Xu, Qi'
'Pan, Ling'
'Liu, Qun'
'Xu, Xianxiu'

_publ_section_title
;
 Triple Nucleophilic Attack of Nitromethane on (2-Iminoaryl)divinyl
 Ketones: A Domino Synthetic Strategy for Hexahydrophenanthridinones.
;
_journal_issue 3
_journal_name_full 'The Journal of organic chemistry'
_journal_page_first 1232
_journal_page_last 1240
_journal_paper_doi 10.1021/acs.joc.7b02759
_journal_volume 83
_journal_year 2018
_chemical_formula_moiety 'C25 H20 Cl2 N2 O3'
_chemical_formula_sum 'C25 H20 Cl2 N2 O3'
_chemical_formula_weight 467.33
_space_group_crystal_system monoclinic
_space_group_IT_number 14
_space_group_name_Hall '-P 2yn'
_space_group_name_H-M_alt 'P 1 21/n 1'
_symmetry_space_group_name_Hall '-P 2yn'
_symmetry_space_group_name_H-M 'P 1 21/n 1'
_atom_sites_solution_hydrogens mixed
_audit_creation_method SHELXL-2014/7
_cell_angle_alpha 90
_cell_angle_beta 98.4120(10)
_cell_angle_gamma 90
_cell_formula_units_Z 4
_cell_length_a 11.7312(3)
_cell_length_b 13.2225(4)
_cell_length_c 14.0726(4)
_cell_measurement_reflns_used 6026
_cell_measurement_temperature 190(2)
_cell_measurement_theta_max 29.2534
_cell_measurement_theta_min 2.8886
_cell_volume 2159.40(11)
_computing_cell_refinement CrysAlis
_computing_data_collection 10.2375
_computing_data_reduction CrysAlis
_computing_structure_refinement 'SHELXL-2014/7 (Sheldrick, 2014)'
_computing_structure_solution 'SHELXL-2014/7 (Sheldrick, 2014)'
_diffrn_ambient_temperature 190(2)
_diffrn_detector_area_resol_mean 10.2375
_diffrn_measured_fraction_theta_full 0.976
_diffrn_measured_fraction_theta_max 0.975
_diffrn_measurement_device_type 'Xcalibur, Ruby, Gemini ultra'
_diffrn_radiation_type MoK\a
_diffrn_radiation_wavelength 0.71073
_diffrn_reflns_av_R_equivalents 0.0700
_diffrn_reflns_av_unetI/netI 0.0527
_diffrn_reflns_Laue_measured_fraction_full 0.976
_diffrn_reflns_Laue_measured_fraction_max 0.975
_diffrn_reflns_limit_h_max 13
_diffrn_reflns_limit_h_min -13
_diffrn_reflns_limit_k_max 15
_diffrn_reflns_limit_k_min -15
_diffrn_reflns_limit_l_max 14
_diffrn_reflns_limit_l_min -16
_diffrn_reflns_number 18270
_diffrn_reflns_point_group_measured_fraction_full 0.976
_diffrn_reflns_point_group_measured_fraction_max 0.975
_diffrn_reflns_theta_full 25.000
_diffrn_reflns_theta_max 25.061
_diffrn_reflns_theta_min 2.114
_diffrn_source 'Enhance (Mo) X-ray Source'
_exptl_absorpt_coefficient_mu 0.332
_exptl_crystal_colour yellow
_exptl_crystal_density_diffrn 1.437
_exptl_crystal_description block
_exptl_crystal_F_000 968
_exptl_crystal_size_max 0.55
_exptl_crystal_size_mid 0.48
_exptl_crystal_size_min 0.39
_refine_diff_density_max 0.544
_refine_diff_density_min -0.486
_refine_diff_density_rms 0.050
_refine_ls_extinction_method none
_refine_ls_goodness_of_fit_ref 1.021
_refine_ls_hydrogen_treatment mixed
_refine_ls_matrix_type full
_refine_ls_number_parameters 293
_refine_ls_number_reflns 3728
_refine_ls_number_restraints 0
_refine_ls_restrained_S_all 1.021
_refine_ls_R_factor_all 0.0623
_refine_ls_R_factor_gt 0.0474
_refine_ls_shift/su_max 0.001
_refine_ls_shift/su_mean 0.000
_refine_ls_structure_factor_coef Fsqd
_refine_ls_weighting_details 'w=1/[\s^2^(Fo^2^)+(0.0574P)^2^+1.0540P] where P=(Fo^2^+2Fc^2^)/3'
_refine_ls_weighting_scheme calc
_refine_ls_wR_factor_gt 0.1147
_refine_ls_wR_factor_ref 0.1260
_reflns_Friedel_coverage 0.000
_reflns_number_gt 2965
_reflns_number_total 3728
_reflns_threshold_expression 'I > 2\s(I)'
_cod_data_source_file jo7b02759_si_002.cif
_cod_data_source_block shelx
_cod_depositor_comments 'Adding full bibliography for 4033360.cif.'
_cod_database_code 4033360
_shelx_shelxl_version_number 2014/7
_shelx_space_group_comment
;
The symmetry employed for this shelxl refinement is uniquely defined
by the following loop, which should always be used as a source of
symmetry information in preference to the above space-group names.
They are only intended as comments.
;

loop_
_space_group_symop_operation_xyz
'x, y, z'
'-x+1/2, y+1/2, -z+1/2'
'-x, -y, -z'
'x-1/2, -y-1/2, z-1/2'

loop_
_atom_site_label
_atom_site_type_symbol
_atom_site_fract_x
_atom_site_fract_y
_atom_site_fract_z
_atom_site_U_iso_or_equiv
_atom_site_adp_type
_atom_site_occupancy
_atom_site_site_symmetry_order
_atom_site_calc_flag
_atom_site_refinement_flags_posn
_atom_site_refinement_flags_adp
H H 0.201(2) 0.801(2) 0.6457(19) 0.047(7) Uiso 1 1 d . .
C1 C 0.6377(2) 0.9896(2) 0.63813(19) 0.0520(7) Uani 1 1 d . .
C2 C 0.5223(2) 0.9970(2) 0.6452(2) 0.0509(7) Uani 1 1 d . .
H2 H 0.4767 1.0490 0.6121 0.061 Uiso 1 1 calc R U
C3 C 0.4737(2) 0.92820(18) 0.70084(18) 0.0412(6) Uani 1 1 d . .
H3 H 0.3942 0.9338 0.7065 0.049 Uiso 1 1 calc R U
C4 C 0.53853(18) 0.85068(17) 0.74892(16) 0.0342(5) Uani 1 1 d . .
C5 C 0.6560(2) 0.8476(2) 0.74161(18) 0.0442(6) Uani 1 1 d . .
H5 H 0.7028 0.7967 0.7752 0.053 Uiso 1 1 calc R U
C6 C 0.7056(2) 0.9167(2) 0.6867(2) 0.0520(7) Uani 1 1 d . .
H6 H 0.7857 0.9137 0.6827 0.062 Uiso 1 1 calc R U
C7 C 0.48115(18) 0.77626(16) 0.80925(15) 0.0306(5) Uani 1 1 d . .
H7 H 0.4189 0.8154 0.8342 0.037 Uiso 1 1 calc R U
C8 C 0.56332(19) 0.74171(18) 0.89879(16) 0.0382(5) Uani 1 1 d . .
H8A H 0.6318 0.7102 0.8774 0.046 Uiso 1 1 calc R U
H8B H 0.5901 0.8023 0.9369 0.046 Uiso 1 1 calc R U
C9 C 0.51398(19) 0.66862(18) 0.96313(16) 0.0360(5) Uani 1 1 d . .
C10 C 0.4322(2) 0.58988(18) 0.91726(17) 0.0384(5) Uani 1 1 d . .
H10A H 0.3831 0.5672 0.9647 0.046 Uiso 1 1 calc R U
H10B H 0.4773 0.5308 0.9009 0.046 Uiso 1 1 calc R U
C11 C 0.35377(18) 0.62508(16) 0.82603(15) 0.0307(5) Uani 1 1 d . .
H11 H 0.3204 0.5632 0.7918 0.037 Uiso 1 1 calc R U
C12 C 0.41992(17) 0.68284(16) 0.75644(15) 0.0285(5) Uani 1 1 d . .
C13 C 0.25361(18) 0.69051(17) 0.84680(15) 0.0314(5) Uani 1 1 d . .
C14 C 0.2071(2) 0.6845(2) 0.93274(17) 0.0438(6) Uani 1 1 d . .
H14 H 0.2428 0.6417 0.9826 0.053 Uiso 1 1 calc R U
C15 C 0.1107(2) 0.7391(2) 0.94704(19) 0.0544(7) Uani 1 1 d . .
H15 H 0.0809 0.7338 1.0061 0.065 Uiso 1 1 calc R U
C16 C 0.0579(2) 0.8015(2) 0.8751(2) 0.0568(7) Uani 1 1 d . .
H16 H -0.0094 0.8381 0.8841 0.068 Uiso 1 1 calc R U
C17 C 0.1023(2) 0.8106(2) 0.79041(18) 0.0453(6) Uani 1 1 d . .
H17 H 0.0655 0.8537 0.7412 0.054 Uiso 1 1 calc R U
C18 C 0.20106(18) 0.75731(17) 0.77608(15) 0.0317(5) Uani 1 1 d . .
C19 C 0.33663(17) 0.71176(16) 0.66414(14) 0.0287(5) Uani 1 1 d . .
H19 H 0.3817 0.7534 0.6235 0.034 Uiso 1 1 calc R U
C20 C 0.28845(17) 0.62172(17) 0.60344(15) 0.0298(5) Uani 1 1 d . .
C21 C 0.18749(18) 0.57336(17) 0.61875(15) 0.0331(5) Uani 1 1 d . .
H21 H 0.1495 0.5939 0.6707 0.040 Uiso 1 1 calc R U
C22 C 0.14153(19) 0.49564(18) 0.55926(16) 0.0369(5) Uani 1 1 d . .
H22 H 0.0730 0.4625 0.5709 0.044 Uiso 1 1 calc R U
C23 C 0.1955(2) 0.46670(18) 0.48336(17) 0.0393(6) Uani 1 1 d . .
C24 C 0.2960(2) 0.5128(2) 0.46646(18) 0.0460(6) Uani 1 1 d . .
H24 H 0.3336 0.4919 0.4144 0.055 Uiso 1 1 calc R U
C25 C 0.34108(19) 0.58984(19) 0.52665(17) 0.0397(6) Uani 1 1 d . .
H25 H 0.4102 0.6220 0.5151 0.048 Uiso 1 1 calc R U
N1 N 0.51002(15) 0.61542(15) 0.72053(14) 0.0351(4) Uani 1 1 d . .
N2 N 0.24866(16) 0.77647(14) 0.69276(13) 0.0321(4) Uani 1 1 d . .
O1 O 0.56962(15) 0.65383(14) 0.66596(13) 0.0498(5) Uani 1 1 d . .
O2 O 0.51825(15) 0.52670(13) 0.74411(14) 0.0530(5) Uani 1 1 d . .
O3 O 0.54682(15) 0.66725(14) 1.04925(12) 0.0499(5) Uani 1 1 d . .
Cl1 Cl 0.13439(6) 0.37184(5) 0.40628(5) 0.0580(2) Uani 1 1 d . .
Cl2 Cl 0.69890(7) 1.07513(7) 0.56491(6) 0.0753(3) Uani 1 1 d . .

loop_
_atom_site_aniso_label
_atom_site_aniso_U_11
_atom_site_aniso_U_22
_atom_site_aniso_U_33
_atom_site_aniso_U_23
_atom_site_aniso_U_13
_atom_site_aniso_U_12
C1 0.0561(16) 0.0492(17) 0.0487(16) -0.0032(13) 0.0014(12) -0.0264(13)
C2 0.0581(16) 0.0368(15) 0.0542(16) 0.0074(12) -0.0038(12) -0.0087(12)
C3 0.0413(13) 0.0323(14) 0.0479(14) 0.0022(11) -0.0005(11) -0.0031(10)
C4 0.0359(11) 0.0310(13) 0.0331(12) -0.0063(9) -0.0037(9) -0.0057(9)
C5 0.0384(13) 0.0471(16) 0.0445(14) 0.0001(12) -0.0025(11) -0.0039(11)
C6 0.0408(13) 0.0613(18) 0.0523(16) -0.0031(14) 0.0015(12) -0.0149(12)
C7 0.0317(10) 0.0256(12) 0.0319(11) -0.0024(9) -0.0038(9) 0.0008(9)
C8 0.0373(12) 0.0345(13) 0.0385(13) -0.0028(10) -0.0085(10) -0.0029(10)
C9 0.0360(12) 0.0337(13) 0.0337(13) -0.0004(10) -0.0102(9) 0.0078(9)
C10 0.0433(13) 0.0328(13) 0.0348(12) 0.0041(10) -0.0089(10) 0.0017(10)
C11 0.0342(11) 0.0275(12) 0.0270(11) 0.0011(9) -0.0066(9) 0.0000(9)
C12 0.0280(10) 0.0255(12) 0.0299(11) -0.0016(9) -0.0029(8) 0.0044(8)
C13 0.0344(11) 0.0304(12) 0.0277(11) -0.0037(9) -0.0013(9) -0.0033(9)
C14 0.0522(14) 0.0468(15) 0.0312(13) 0.0007(11) 0.0021(10) -0.0024(12)
C15 0.0636(17) 0.0626(19) 0.0404(15) -0.0074(13) 0.0190(13) 0.0045(14)
C16 0.0570(16) 0.065(2) 0.0506(16) -0.0068(14) 0.0155(13) 0.0180(14)
C17 0.0459(13) 0.0496(16) 0.0398(14) -0.0038(12) 0.0035(11) 0.0151(12)
C18 0.0341(11) 0.0326(12) 0.0265(11) -0.0032(9) -0.0023(8) 0.0017(9)
C19 0.0299(10) 0.0275(12) 0.0276(11) 0.0010(9) 0.0004(8) 0.0005(8)
C20 0.0288(10) 0.0306(12) 0.0277(11) 0.0005(9) -0.0034(8) 0.0030(8)
C21 0.0322(11) 0.0364(13) 0.0288(11) 0.0022(9) -0.0017(9) -0.0011(9)
C22 0.0354(12) 0.0333(13) 0.0387(13) 0.0050(10) -0.0056(10) -0.0057(9)
C23 0.0406(12) 0.0317(13) 0.0413(13) -0.0052(10) -0.0090(10) 0.0024(10)
C24 0.0465(14) 0.0494(16) 0.0425(14) -0.0159(12) 0.0074(11) 0.0006(11)
C25 0.0357(12) 0.0466(15) 0.0368(13) -0.0073(11) 0.0057(10) -0.0063(10)
N1 0.0298(9) 0.0316(11) 0.0409(11) -0.0065(9) -0.0045(8) 0.0013(8)
N2 0.0339(9) 0.0335(11) 0.0269(10) 0.0036(8) -0.0018(8) 0.0080(8)
O1 0.0487(10) 0.0433(11) 0.0611(12) -0.0067(9) 0.0208(9) 0.0015(8)
O2 0.0564(11) 0.0271(10) 0.0758(13) 0.0015(9) 0.0105(9) 0.0103(8)
O3 0.0588(11) 0.0511(11) 0.0338(10) 0.0009(8) -0.0128(8) -0.0057(9)
Cl1 0.0559(4) 0.0436(4) 0.0679(5) -0.0248(3) -0.0134(3) -0.0015(3)
Cl2 0.0795(5) 0.0756(6) 0.0687(5) 0.0153(4) 0.0040(4) -0.0434(4)

loop_
_atom_type_symbol
_atom_type_description
_atom_type_scat_dispersion_real
_atom_type_scat_dispersion_imag
_atom_type_scat_source
C C 0.0033 0.0016 'International Tables Vol C Tables 4.2.6.8 and 6.1.1.4'
H H 0.0000 0.0000 'International Tables Vol C Tables 4.2.6.8 and 6.1.1.4'
N N 0.0061 0.0033 'International Tables Vol C Tables 4.2.6.8 and 6.1.1.4'
O O 0.0106 0.0060 'International Tables Vol C Tables 4.2.6.8 and 6.1.1.4'
Cl Cl 0.1484 0.1585 'International Tables Vol C Tables 4.2.6.8 and 6.1.1.4'

loop_
_geom_angle_atom_site_label_1
_geom_angle_atom_site_label_2
_geom_angle_atom_site_label_3
_geom_angle
C6 C1 C2 121.4(3)
C6 C1 Cl2 119.3(2)
C2 C1 Cl2 119.3(2)
C1 C2 C3 119.2(3)
C2 C3 C4 121.3(2)
C3 C4 C5 117.4(2)
C3 C4 C7 119.5(2)
C5 C4 C7 123.0(2)
C6 C5 C4 121.6(2)
C1 C6 C5 119.0(2)
C4 C7 C8 111.96(17)
C4 C7 C12 117.19(17)
C8 C7 C12 110.13(17)
C9 C8 C7 115.80(18)
O3 C9 C10 120.6(2)
O3 C9 C8 121.2(2)
C10 C9 C8 117.93(19)
C9 C10 C11 114.64(19)
C13 C11 C10 113.33(18)
C13 C11 C12 108.41(17)
C10 C11 C12 112.70(17)
N1 C12 C11 111.07(17)
N1 C12 C19 104.39(16)
C11 C12 C19 109.88(16)
N1 C12 C7 109.11(16)
C11 C12 C7 109.24(17)
C19 C12 C7 113.09(17)
C14 C13 C18 117.5(2)
C14 C13 C11 122.9(2)
C18 C13 C11 119.53(19)
C15 C14 C13 121.8(2)
C16 C15 C14 119.6(2)
C17 C16 C15 120.2(2)
C16 C17 C18 120.6(2)
N2 C18 C17 118.2(2)
N2 C18 C13 121.49(19)
C17 C18 C13 120.2(2)
N2 C19 C20 113.44(16)
N2 C19 C12 107.48(16)
C20 C19 C12 114.34(17)
C25 C20 C21 117.9(2)
C25 C20 C19 120.21(19)
C21 C20 C19 121.79(19)
C22 C21 C20 120.9(2)
C23 C22 C21 119.6(2)
C22 C23 C24 120.9(2)
C22 C23 Cl1 119.38(18)
C24 C23 Cl1 119.67(19)
C23 C24 C25 118.7(2)
C24 C25 C20 121.9(2)
O2 N1 O1 122.8(2)
O2 N1 C12 120.24(19)
O1 N1 C12 116.97(18)
C18 N2 C19 121.21(18)

loop_
_geom_bond_atom_site_label_1
_geom_bond_atom_site_label_2
_geom_bond_distance
C1 C6 1.369(4)
C1 C2 1.375(4)
C1 Cl2 1.753(3)
C2 C3 1.378(4)
C3 C4 1.392(3)
C4 C5 1.397(3)
C4 C7 1.520(3)
C5 C6 1.379(4)
C7 C8 1.540(3)
C7 C12 1.561(3)
C8 C9 1.497(3)
C9 O3 1.217(3)
C9 C10 1.497(3)
C10 C11 1.538(3)
C11 C13 1.521(3)
C11 C12 1.538(3)
C12 N1 1.524(3)
C12 C19 1.555(3)
C13 C14 1.400(3)
C13 C18 1.404(3)
C14 C15 1.381(4)
C15 C16 1.380(4)
C16 C17 1.374(4)
C17 C18 1.396(3)
C18 N2 1.394(3)
C19 N2 1.443(3)
C19 C20 1.525(3)
C20 C25 1.386(3)
C20 C21 1.390(3)
C21 C22 1.384(3)
C22 C23 1.373(3)
C23 C24 1.379(3)
C23 Cl1 1.742(2)
C24 C25 1.380(3)
N1 O2 1.219(3)
N1 O1 1.222(3)
